data_7043837
loop_
_publ_author_name
'Visentin, Fabiano'
'Santo, Claudio'
'Scattolin, Thomas'
'Demitri, Nicola'
'Canovese, Luciano'

_publ_section_title
;
 Reactivity of N-heterocyclic carbene--pyridine palladacyclopentadiene
 complexes toward halogen addition. The unpredictable course of the
 reaction
;
_journal_name_full 'Dalton Trans.'
_journal_paper_doi 10.1039/C7DT02162C
_journal_year 2017
_chemical_formula_moiety 'C30 H31 I2 N3 O8 Pd, 0.75 (C H2 Cl2)'
_chemical_formula_sum 'C30.75 H32.5 Cl1.5 I2 N3 O8 Pd'
_chemical_formula_weight 985.47
_space_group_crystal_system monoclinic
_space_group_IT_number 14
_space_group_name_Hall '-P 2ybc'
_space_group_name_H-M_alt 'P 1 21/c 1'
_symmetry_space_group_name_Hall '-P 2ybc'
_symmetry_space_group_name_H-M 'P 1 21/c 1'
_atom_sites_solution_hydrogens geom
_atom_sites_solution_primary direct
_atom_sites_solution_secondary difmap
_audit_creation_method SHELXL-2016/6
_audit_update_record
;
2017-06-08 deposited with the CCDC.
2017-07-26 downloaded from the CCDC.
;
_cell_angle_alpha 90
_cell_angle_beta 94.00(3)
_cell_angle_gamma 90
_cell_formula_units_Z 4
_cell_length_a 10.929(2)
_cell_length_b 15.041(3)
_cell_length_c 21.431(4)
_cell_measurement_reflns_used 1140
_cell_measurement_temperature 100(2)
_cell_measurement_theta_max 27.419
_cell_measurement_theta_min 1.630
_cell_volume 3514.3(12)
_computing_cell_refinement XDS
_computing_data_collection 'Elettra XRD1 Data Collection SW'
_computing_data_reduction 'XDS - CCP4'
_computing_molecular_graphics 'Ortep3 for Windows'
_computing_publication_material enCIFer/publCIF
_computing_structure_refinement 'SHELXL-2016/6 (Sheldrick, 2016)'
_computing_structure_solution Sir2011
_diffrn_ambient_temperature 100(2)
_diffrn_measured_fraction_theta_full 0.982
_diffrn_measured_fraction_theta_max 0.983
_diffrn_measurement_device_type
;
'Huber 4-circles Kappa Goniometer, Pilatus 2M detector'
;
_diffrn_measurement_method 'Rotating crystal'
_diffrn_radiation_type Synchrotron
_diffrn_radiation_wavelength 0.700
_diffrn_reflns_av_R_equivalents 0.0493
_diffrn_reflns_av_unetI/netI 0.0345
_diffrn_reflns_Laue_measured_fraction_full 0.982
_diffrn_reflns_Laue_measured_fraction_max 0.983
_diffrn_reflns_limit_h_max 14
_diffrn_reflns_limit_h_min -14
_diffrn_reflns_limit_k_max 19
_diffrn_reflns_limit_k_min -19
_diffrn_reflns_limit_l_max 28
_diffrn_reflns_limit_l_min -28
_diffrn_reflns_number 52503
_diffrn_reflns_point_group_measured_fraction_full 0.982
_diffrn_reflns_point_group_measured_fraction_max 0.983
_diffrn_reflns_theta_full 24.835
_diffrn_reflns_theta_max 27.419
_diffrn_reflns_theta_min 1.630
_diffrn_source 'Elettra Synchrotron - XRD1 BL'
_diffrn_standards_decay_% 0
_diffrn_standards_interval_count 0
_diffrn_standards_number 0
_exptl_absorpt_coefficient_mu 2.322
_exptl_absorpt_correction_T_max 0.7461
_exptl_absorpt_correction_T_min 0.5728
_exptl_absorpt_correction_type multi-scan
_exptl_absorpt_process_details 'SADABS v2012/1 (Bruker, 2012)'
_exptl_crystal_colour 'Dark Yellow'
_exptl_crystal_density_diffrn 1.863
_exptl_crystal_description 'Thin rod'
_exptl_crystal_F_000 1918
_exptl_crystal_size_max 0.080
_exptl_crystal_size_mid 0.020
_exptl_crystal_size_min 0.020
_refine_diff_density_max 2.352
_refine_diff_density_min -1.955
_refine_diff_density_rms 0.217
_refine_ls_extinction_method none
_refine_ls_goodness_of_fit_ref 1.045
_refine_ls_hydrogen_treatment constr
_refine_ls_matrix_type full
_refine_ls_number_parameters 443
_refine_ls_number_reflns 8252
_refine_ls_number_restraints 6
_refine_ls_restrained_S_all 1.045
_refine_ls_R_factor_all 0.0715
_refine_ls_R_factor_gt 0.0623
_refine_ls_shift/su_max 0.003
_refine_ls_shift/su_mean 0.000
_refine_ls_structure_factor_coef Fsqd
_refine_ls_weighting_details 'w=1/[\s^2^(Fo^2^)+(0.0864P)^2^+34.0717P] where P=(Fo^2^+2Fc^2^)/3'
_refine_ls_weighting_scheme calc
_refine_ls_wR_factor_gt 0.1666
_refine_ls_wR_factor_ref 0.1755
_reflns_Friedel_coverage 0.000
_reflns_number_gt 7003
_reflns_number_total 8252
_reflns_threshold_expression 'I > 2\s(I)'
_cod_data_source_file c7dt02162c2.cif
_cod_data_source_block 1solv
_cod_original_formula_sum 'C30.75 H32.50 Cl1.50 I2 N3 O8 Pd'
_cod_database_code 7043837
_shelx_shelxl_version_number 2016/6
_shelx_space_group_comment
;
The symmetry employed for this shelxl refinement is uniquely defined
by the following loop, which should always be used as a source of
symmetry information in preference to the above space-group names.
They are only intended as comments.
;
_shelx_estimated_absorpt_t_min 0.836
_shelx_estimated_absorpt_t_max 0.955
_exptl_absorpt_special_details
;
SADABS was used to perform the Absorption correction.
Parameters refinement is based on 70889 reflections.
Ratio of minimum to maximum apparent transmission: 1.303
The given Tmin and Tmax were generated using the SHELX SIZE command
;

loop_
_space_group_symop_operation_xyz
'x, y, z'
'-x, y+1/2, -z+1/2'
'-x, -y, -z'
'x, -y-1/2, z-1/2'

loop_
_atom_site_label
_atom_site_type_symbol
_atom_site_fract_x
_atom_site_fract_y
_atom_site_fract_z
_atom_site_U_iso_or_equiv
_atom_site_adp_type
_atom_site_occupancy
_atom_site_site_symmetry_order
_atom_site_calc_flag
_atom_site_refinement_flags_posn
_atom_site_refinement_flags_adp
_atom_site_refinement_flags_occupancy
_atom_site_disorder_assembly
_atom_site_disorder_group
Pd_1 Pd 0.12339(5) 0.63957(3) 0.19973(3) 0.02984(14) Uani 1 1 d . . . . .
I1_1 I 0.27878(5) 0.63700(3) 0.11156(3) 0.04063(15) Uani 1 1 d . . . . .
I2_1 I -0.06568(4) 0.67117(3) 0.26436(2) 0.03448(14) Uani 1 1 d . . . . .
CAG_2 C 0.4430(8) 0.3996(6) 0.3982(4) 0.048(2) Uani 1 1 d . . . . .
HAG1_2 H 0.419773 0.366404 0.359848 0.072 Uiso 1 1 calc R U . . .
HAG2_2 H 0.369535 0.412469 0.420331 0.072 Uiso 1 1 calc R U . . .
HAG3_2 H 0.500151 0.363920 0.425169 0.072 Uiso 1 1 calc R U . . .
CAA_2 C 0.5034(6) 0.4848(5) 0.3819(4) 0.0381(16) Uani 1 1 d . . . . .
CAB_2 C 0.5905(7) 0.5220(6) 0.4251(4) 0.0444(18) Uani 1 1 d . . . . .
HAB_2 H 0.603341 0.496055 0.465417 0.053 Uiso 1 1 calc R U . . .
CAC_2 C 0.6593(7) 0.5967(6) 0.4102(5) 0.047(2) Uani 1 1 d . . . . .
CAH_2 C 0.7588(9) 0.6329(8) 0.4565(6) 0.068(3) Uani 1 1 d . . . . .
HAH1_2 H 0.724267 0.679580 0.481881 0.102 Uiso 1 1 calc R U . . .
HAH2_2 H 0.825525 0.657650 0.433661 0.102 Uiso 1 1 calc R U . . .
HAH3_2 H 0.790677 0.584696 0.483804 0.102 Uiso 1 1 calc R U . . .
CAD_2 C 0.6385(7) 0.6333(5) 0.3512(5) 0.0448(19) Uani 1 1 d . . . . .
HAD_2 H 0.686137 0.683124 0.340523 0.054 Uiso 1 1 calc R U . . .
CAE_2 C 0.5512(7) 0.6007(4) 0.3070(4) 0.0400(17) Uani 1 1 d . . . . .
CAI_2 C 0.5398(7) 0.6396(5) 0.2430(5) 0.049(2) Uani 1 1 d . . . . .
HAI1_2 H 0.601386 0.612869 0.217606 0.073 Uiso 1 1 calc R U . . .
HAI2_2 H 0.552945 0.703977 0.245552 0.073 Uiso 1 1 calc R U . . .
HAI3_2 H 0.457635 0.627517 0.223566 0.073 Uiso 1 1 calc R U . . .
CAF_2 C 0.4829(6) 0.5267(4) 0.3249(4) 0.0349(15) Uani 1 1 d . . . . .
NBE_2 N 0.3894(5) 0.4910(3) 0.2794(3) 0.0308(12) Uani 1 1 d . . . . .
CBF_2 C 0.4104(7) 0.4392(4) 0.2280(4) 0.0360(15) Uani 1 1 d . . . . .
HBF_2 H 0.488168 0.423202 0.214185 0.043 Uiso 1 1 calc R U . . .
CBG_2 C 0.2995(7) 0.4155(4) 0.2008(4) 0.0365(15) Uani 1 1 d . . . . .
HBG_2 H 0.285154 0.380358 0.164227 0.044 Uiso 1 1 calc R U . . .
NBH_2 N 0.2118(5) 0.4516(3) 0.2359(3) 0.0304(12) Uani 1 1 d . . . . .
CBO_2 C 0.0771(6) 0.4373(4) 0.2266(3) 0.0309(14) Uani 1 1 d . . . . .
HBO1_2 H 0.036593 0.473592 0.257799 0.037 Uiso 1 1 calc R U . . .
HBO2_2 H 0.059662 0.374136 0.235473 0.037 Uiso 1 1 calc R U . . .
CBJ_2 C 0.0198(6) 0.4596(4) 0.1627(4) 0.0332(15) Uani 1 1 d . . . . .
NBK_2 N 0.0196(5) 0.5451(4) 0.1440(3) 0.0318(12) Uani 1 1 d . . . . .
CBL_2 C -0.0378(7) 0.5664(4) 0.0899(4) 0.0379(16) Uani 1 1 d . . . . .
HBL_2 H -0.034767 0.626383 0.076239 0.046 Uiso 1 1 calc R U . . .
CBM_2 C -0.1024(8) 0.5051(5) 0.0518(4) 0.0457(19) Uani 1 1 d . . . . .
HBM_2 H -0.147234 0.523272 0.014428 0.055 Uiso 1 1 calc R U . . .
CBN_2 C -0.0994(8) 0.4168(5) 0.0700(4) 0.0444(18) Uani 1 1 d . . . . .
HBN_2 H -0.139080 0.372609 0.044140 0.053 Uiso 1 1 calc R U . . .
CBI_2 C -0.0375(8) 0.3936(5) 0.1265(4) 0.0407(17) Uani 1 1 d . . . . .
HBI_2 H -0.034660 0.333400 0.139969 0.049 Uiso 1 1 calc R U . . .
CBD_2 C 0.2655(6) 0.4982(4) 0.2839(4) 0.0290(13) Uani 1 1 d . . . . .
CAJ_2 C 0.2051(6) 0.5362(4) 0.3362(4) 0.0297(13) Uani 1 1 d . . . . .
CAZ_2 C 0.1262(6) 0.4734(4) 0.3705(4) 0.0315(14) Uani 1 1 d . . . . .
OBC_2 O 0.0436(5) 0.4954(3) 0.4012(3) 0.0382(11) Uani 1 1 d . . . . .
OBA_2 O 0.1552(5) 0.3886(3) 0.3580(3) 0.0337(10) Uani 1 1 d . . . . .
CBB_2 C 0.0779(7) 0.3218(4) 0.3845(4) 0.0369(16) Uani 1 1 d . . . . .
HBB1_2 H 0.079561 0.329632 0.429986 0.055 Uiso 1 1 calc R U . . .
HBB2_2 H 0.108483 0.262375 0.375055 0.055 Uiso 1 1 calc R U . . .
HBB3_2 H -0.006520 0.328181 0.366444 0.055 Uiso 1 1 calc R U . . .
CAK_2 C 0.2161(6) 0.6216(4) 0.3556(3) 0.0304(13) Uani 1 1 d . . . . .
CAV_2 C 0.1710(6) 0.6474(4) 0.4173(4) 0.0338(15) Uani 1 1 d . . . . .
OAW_2 O 0.0988(5) 0.7077(3) 0.4226(3) 0.0414(12) Uani 1 1 d . . . . .
OAX_2 O 0.2183(5) 0.5986(3) 0.4645(3) 0.0360(11) Uani 1 1 d . . . . .
CAY_2 C 0.1663(8) 0.6159(6) 0.5235(4) 0.0463(18) Uani 1 1 d . . . . .
HAY1_2 H 0.163602 0.680154 0.530748 0.069 Uiso 1 1 calc R U . . .
HAY2_2 H 0.216962 0.587529 0.557414 0.069 Uiso 1 1 calc R U . . .
HAY3_2 H 0.082891 0.591630 0.522374 0.069 Uiso 1 1 calc R U . . .
CAL_2 C 0.2278(6) 0.7152(4) 0.2583(4) 0.0324(14) Uani 1 1 d . . . . .
CAR_2 C 0.2698(6) 0.8003(4) 0.2301(3) 0.0303(13) Uani 1 1 d . . . . .
OAS_2 O 0.3695(5) 0.8128(3) 0.2119(3) 0.0427(13) Uani 1 1 d . . . . .
OAT_2 O 0.1787(4) 0.8601(3) 0.2247(3) 0.0352(11) Uani 1 1 d . . . . .
CAU_2 C 0.2141(7) 0.9468(4) 0.2026(4) 0.0396(17) Uani 1 1 d . . . . .
HAU1_2 H 0.252808 0.981097 0.237494 0.059 Uiso 1 1 calc R U . . .
HAU2_2 H 0.141232 0.978461 0.185035 0.059 Uiso 1 1 calc R U . . .
HAU3_2 H 0.272359 0.939588 0.170157 0.059 Uiso 1 1 calc R U . . .
CAM_2 C 0.2631(6) 0.6976(4) 0.3185(4) 0.0303(14) Uani 1 1 d . . . . .
CAN_2 C 0.3396(6) 0.7623(4) 0.3567(4) 0.0344(15) Uani 1 1 d . . . . .
OAQ_2 O 0.3581(6) 0.8394(3) 0.3434(3) 0.0478(15) Uani 1 1 d . . . . .
OAO_2 O 0.3861(5) 0.7249(3) 0.4096(3) 0.0380(11) Uani 1 1 d . . . . .
CAP_2 C 0.4571(8) 0.7817(6) 0.4529(4) 0.048(2) Uani 1 1 d . . . . .
HAP1_2 H 0.524876 0.808208 0.431748 0.072 Uiso 1 1 calc R U . . .
HAP2_2 H 0.490014 0.746414 0.488651 0.072 Uiso 1 1 calc R U . . .
HAP3_2 H 0.404410 0.828938 0.467570 0.072 Uiso 1 1 calc R U . . .
CA_3 C -0.3984(16) 0.5533(6) 0.0880(3) 0.048(4) Uani 0.5 1 d D . P A 1
H1A_3 H -0.339722 0.513767 0.111864 0.058 Uiso 0.5 1 calc R U P A 1
H2A_3 H -0.476319 0.553391 0.108948 0.058 Uiso 0.5 1 calc R U P A 1
Cl1A_3 Cl -0.4249(5) 0.5131(3) 0.0091(3) 0.0654(13) Uani 0.5 1 d D . P A 1
Cl2A_3 Cl -0.3373(4) 0.6644(3) 0.0864(2) 0.0522(10) Uani 0.5 1 d D . P A 1
Cl1B_3 Cl -0.3009(10) 0.6706(7) 0.0407(5) 0.063(2) Uiso 0.25 1 d D . P B 2
CB_3 C -0.346(6) 0.6428(7) 0.1178(11) 0.083(17) Uiso 0.25 1 d D . P B 2
H1B_3 H -0.284767 0.666878 0.149810 0.099 Uiso 0.25 1 calc R U P B 2
H2B_3 H -0.426340 0.669692 0.124444 0.099 Uiso 0.25 1 calc R U P B 2
Cl2B_3 Cl -0.3545(10) 0.5237(6) 0.1254(4) 0.060(2) Uiso 0.25 1 d D . P B 2

loop_
_atom_site_aniso_label
_atom_site_aniso_U_11
_atom_site_aniso_U_22
_atom_site_aniso_U_33
_atom_site_aniso_U_23
_atom_site_aniso_U_13
_atom_site_aniso_U_12
Pd_1 0.0265(2) 0.0087(2) 0.0539(3) 0.00047(18) 0.0000(2) -0.00041(16)
I1_1 0.0348(3) 0.0282(2) 0.0590(3) 0.0012(2) 0.0044(2) -0.00001(18)
I2_1 0.0280(2) 0.0123(2) 0.0631(3) 0.00011(17) 0.00304(18) 0.00004(14)
CAG_2 0.036(4) 0.050(5) 0.058(5) 0.013(4) -0.001(3) -0.007(4)
CAA_2 0.021(3) 0.025(3) 0.068(5) -0.004(3) 0.001(3) 0.003(3)
CAB_2 0.026(3) 0.042(4) 0.065(5) -0.006(4) 0.001(3) 0.006(3)
CAC_2 0.025(3) 0.039(4) 0.075(6) -0.010(4) -0.001(3) 0.008(3)
CAH_2 0.041(5) 0.064(7) 0.097(8) -0.027(6) -0.009(5) -0.005(5)
CAD_2 0.028(3) 0.024(3) 0.082(6) -0.011(3) 0.002(4) -0.005(3)
CAE_2 0.031(3) 0.011(3) 0.077(5) -0.005(3) 0.000(3) 0.001(2)
CAI_2 0.030(4) 0.020(3) 0.095(7) 0.013(4) -0.001(4) 0.003(3)
CAF_2 0.022(3) 0.016(3) 0.066(5) -0.005(3) 0.001(3) 0.002(2)
NBE_2 0.024(3) 0.011(2) 0.057(3) -0.002(2) 0.001(2) 0.0000(19)
CBF_2 0.035(4) 0.015(3) 0.058(4) -0.002(3) 0.003(3) 0.004(3)
CBG_2 0.039(4) 0.011(3) 0.059(4) -0.002(3) 0.002(3) 0.004(3)
NBH_2 0.027(3) 0.009(2) 0.054(3) 0.001(2) -0.001(2) 0.0014(19)
CBO_2 0.026(3) 0.010(3) 0.056(4) -0.001(2) 0.000(3) -0.004(2)
CBJ_2 0.031(3) 0.009(3) 0.060(4) 0.000(3) 0.003(3) -0.006(2)
NBK_2 0.019(2) 0.015(2) 0.060(4) 0.000(2) -0.003(2) -0.0056(19)
CBL_2 0.034(4) 0.015(3) 0.064(5) 0.002(3) -0.001(3) -0.001(3)
CBM_2 0.047(4) 0.024(4) 0.064(5) 0.004(3) -0.009(4) -0.009(3)
CBN_2 0.045(4) 0.021(3) 0.066(5) 0.000(3) -0.005(4) -0.010(3)
CBI_2 0.047(4) 0.015(3) 0.059(5) 0.000(3) -0.005(3) -0.007(3)
CBD_2 0.020(3) 0.007(2) 0.060(4) 0.004(2) 0.001(3) 0.002(2)
CAJ_2 0.023(3) 0.008(2) 0.058(4) 0.003(2) -0.001(3) 0.004(2)
CAZ_2 0.028(3) 0.012(3) 0.054(4) 0.003(3) -0.004(3) -0.001(2)
OBC_2 0.039(3) 0.015(2) 0.061(3) 0.001(2) 0.009(2) -0.0033(19)
OBA_2 0.034(2) 0.0093(19) 0.058(3) 0.0026(19) 0.003(2) 0.0005(18)
CBB_2 0.037(4) 0.009(3) 0.064(5) 0.002(3) -0.002(3) -0.007(2)
CAK_2 0.029(3) 0.012(3) 0.049(4) 0.002(2) -0.003(3) 0.002(2)
CAV_2 0.031(3) 0.016(3) 0.055(4) 0.001(3) 0.001(3) -0.003(2)
OAW_2 0.043(3) 0.015(2) 0.067(4) 0.000(2) 0.008(2) 0.009(2)
OAX_2 0.037(3) 0.017(2) 0.054(3) 0.004(2) 0.002(2) 0.0016(19)
CAY_2 0.051(5) 0.032(4) 0.055(5) 0.007(3) 0.004(4) 0.006(3)
CAL_2 0.025(3) 0.011(3) 0.062(4) 0.002(3) 0.006(3) 0.003(2)
CAR_2 0.028(3) 0.010(3) 0.053(4) 0.000(2) -0.002(3) -0.002(2)
OAS_2 0.035(3) 0.015(2) 0.079(4) 0.010(2) 0.011(3) 0.0042(19)
OAT_2 0.025(2) 0.010(2) 0.070(4) 0.003(2) 0.003(2) -0.0005(17)
CAU_2 0.035(4) 0.011(3) 0.073(5) 0.008(3) 0.004(3) 0.000(3)
CAM_2 0.022(3) 0.009(2) 0.060(4) 0.000(3) 0.003(3) 0.002(2)
CAN_2 0.031(3) 0.015(3) 0.057(4) 0.001(3) 0.000(3) 0.002(2)
OAQ_2 0.052(3) 0.015(2) 0.075(4) 0.010(2) -0.012(3) -0.012(2)
OAO_2 0.037(3) 0.015(2) 0.060(3) 0.002(2) -0.006(2) -0.0051(19)
CAP_2 0.047(4) 0.031(4) 0.065(5) -0.003(4) -0.010(4) -0.015(3)
CA_3 0.060(10) 0.027(7) 0.057(10) 0.000(7) -0.003(8) 0.004(7)
Cl1A_3 0.074(3) 0.028(2) 0.091(4) -0.003(2) -0.016(3) 0.008(2)
Cl2A_3 0.046(2) 0.0332(19) 0.077(3) -0.004(2) -0.003(2) 0.0039(17)

loop_
_atom_type_symbol
_atom_type_description
_atom_type_scat_dispersion_real
_atom_type_scat_dispersion_imag
_atom_type_scat_source
C C 0.0030 0.0016 'International Tables Vol C Tables 4.2.6.8 and 6.1.1.4'
N N 0.0059 0.0032 'International Tables Vol C Tables 4.2.6.8 and 6.1.1.4'
O O 0.0105 0.0059 'International Tables Vol C Tables 4.2.6.8 and 6.1.1.4'
Pd Pd -1.0140 0.9845 'International Tables Vol C Tables 4.2.6.8 and 6.1.1.4'
I I -0.4630 1.7726 'International Tables Vol C Tables 4.2.6.8 and 6.1.1.4'
H H 0.0000 0.0000 'International Tables Vol C Tables 4.2.6.8 and 6.1.1.4'
Cl Cl 0.1456 0.1550 'International Tables Vol C Tables 4.2.6.8 and 6.1.1.4'

loop_
_geom_angle_atom_site_label_1
_geom_angle_atom_site_label_2
_geom_angle_atom_site_label_3
_geom_angle
_geom_angle_site_symmetry_1
CAL_2 Pd_1 NBK_2 172.9(2) .
CAL_2 Pd_1 I2_1 90.1(2) .
NBK_2 Pd_1 I2_1 90.49(16) .
CAL_2 Pd_1 I1_1 95.2(2) .
NBK_2 Pd_1 I1_1 86.15(17) .
I2_1 Pd_1 I1_1 163.65(3) .
CAA_2 CAG_2 HAG1_2 109.5 .
CAA_2 CAG_2 HAG2_2 109.5 .
HAG1_2 CAG_2 HAG2_2 109.5 .
CAA_2 CAG_2 HAG3_2 109.5 .
HAG1_2 CAG_2 HAG3_2 109.5 .
HAG2_2 CAG_2 HAG3_2 109.5 .
CAF_2 CAA_2 CAB_2 117.6(7) .
CAF_2 CAA_2 CAG_2 123.5(7) .
CAB_2 CAA_2 CAG_2 118.7(8) .
CAA_2 CAB_2 CAC_2 121.5(9) .
CAA_2 CAB_2 HAB_2 119.2 .
CAC_2 CAB_2 HAB_2 119.2 .
CAD_2 CAC_2 CAB_2 118.1(8) .
CAD_2 CAC_2 CAH_2 121.2(9) .
CAB_2 CAC_2 CAH_2 120.6(9) .
CAC_2 CAH_2 HAH1_2 109.5 .
CAC_2 CAH_2 HAH2_2 109.5 .
HAH1_2 CAH_2 HAH2_2 109.5 .
CAC_2 CAH_2 HAH3_2 109.5 .
HAH1_2 CAH_2 HAH3_2 109.5 .
HAH2_2 CAH_2 HAH3_2 109.5 .
CAC_2 CAD_2 CAE_2 123.0(8) .
CAC_2 CAD_2 HAD_2 118.5 .
CAE_2 CAD_2 HAD_2 118.5 .
CAD_2 CAE_2 CAF_2 116.5(8) .
CAD_2 CAE_2 CAI_2 120.0(7) .
CAF_2 CAE_2 CAI_2 123.3(7) .
CAE_2 CAI_2 HAI1_2 109.5 .
CAE_2 CAI_2 HAI2_2 109.5 .
HAI1_2 CAI_2 HAI2_2 109.5 .
CAE_2 CAI_2 HAI3_2 109.5 .
HAI1_2 CAI_2 HAI3_2 109.5 .
HAI2_2 CAI_2 HAI3_2 109.5 .
CAA_2 CAF_2 CAE_2 123.1(7) .
CAA_2 CAF_2 NBE_2 119.0(6) .
CAE_2 CAF_2 NBE_2 117.9(7) .
CBD_2 NBE_2 CBF_2 108.7(6) .
CBD_2 NBE_2 CAF_2 124.9(6) .
CBF_2 NBE_2 CAF_2 126.3(6) .
CBG_2 CBF_2 NBE_2 107.3(6) .
CBG_2 CBF_2 HBF_2 126.4 .
NBE_2 CBF_2 HBF_2 126.4 .
CBF_2 CBG_2 NBH_2 107.4(7) .
CBF_2 CBG_2 HBG_2 126.3 .
NBH_2 CBG_2 HBG_2 126.3 .
CBD_2 NBH_2 CBG_2 109.9(6) .
CBD_2 NBH_2 CBO_2 123.6(6) .
CBG_2 NBH_2 CBO_2 126.3(6) .
NBH_2 CBO_2 CBJ_2 115.8(6) .
NBH_2 CBO_2 HBO1_2 108.3 .
CBJ_2 CBO_2 HBO1_2 108.3 .
NBH_2 CBO_2 HBO2_2 108.3 .
CBJ_2 CBO_2 HBO2_2 108.3 .
HBO1_2 CBO_2 HBO2_2 107.4 .
NBK_2 CBJ_2 CBI_2 121.8(7) .
NBK_2 CBJ_2 CBO_2 118.4(6) .
CBI_2 CBJ_2 CBO_2 119.7(6) .
CBL_2 NBK_2 CBJ_2 118.9(6) .
CBL_2 NBK_2 Pd_1 122.2(4) .
CBJ_2 NBK_2 Pd_1 118.7(5) .
NBK_2 CBL_2 CBM_2 123.1(7) .
NBK_2 CBL_2 HBL_2 118.5 .
CBM_2 CBL_2 HBL_2 118.5 .
CBN_2 CBM_2 CBL_2 118.1(8) .
CBN_2 CBM_2 HBM_2 121.0 .
CBL_2 CBM_2 HBM_2 121.0 .
CBM_2 CBN_2 CBI_2 119.1(7) .
CBM_2 CBN_2 HBN_2 120.4 .
CBI_2 CBN_2 HBN_2 120.4 .
CBJ_2 CBI_2 CBN_2 118.8(7) .
CBJ_2 CBI_2 HBI_2 120.6 .
CBN_2 CBI_2 HBI_2 120.6 .
NBH_2 CBD_2 NBE_2 106.6(6) .
NBH_2 CBD_2 CAJ_2 126.5(6) .
NBE_2 CBD_2 CAJ_2 126.1(6) .
CAK_2 CAJ_2 CBD_2 124.9(6) .
CAK_2 CAJ_2 CAZ_2 119.3(7) .
CBD_2 CAJ_2 CAZ_2 115.8(5) .
OBC_2 CAZ_2 OBA_2 124.6(6) .
OBC_2 CAZ_2 CAJ_2 124.9(6) .
OBA_2 CAZ_2 CAJ_2 110.3(6) .
CAZ_2 OBA_2 CBB_2 115.3(6) .
OBA_2 CBB_2 HBB1_2 109.5 .
OBA_2 CBB_2 HBB2_2 109.5 .
HBB1_2 CBB_2 HBB2_2 109.5 .
OBA_2 CBB_2 HBB3_2 109.5 .
HBB1_2 CBB_2 HBB3_2 109.5 .
HBB2_2 CBB_2 HBB3_2 109.5 .
CAJ_2 CAK_2 CAM_2 126.0(7) .
CAJ_2 CAK_2 CAV_2 119.3(6) .
CAM_2 CAK_2 CAV_2 114.7(6) .
OAW_2 CAV_2 OAX_2 124.4(7) .
OAW_2 CAV_2 CAK_2 122.1(7) .
OAX_2 CAV_2 CAK_2 113.4(6) .
CAV_2 OAX_2 CAY_2 114.3(6) .
OAX_2 CAY_2 HAY1_2 109.5 .
OAX_2 CAY_2 HAY2_2 109.5 .
HAY1_2 CAY_2 HAY2_2 109.5 .
OAX_2 CAY_2 HAY3_2 109.5 .
HAY1_2 CAY_2 HAY3_2 109.5 .
HAY2_2 CAY_2 HAY3_2 109.5 .
CAM_2 CAL_2 CAR_2 118.6(6) .
CAM_2 CAL_2 Pd_1 127.2(5) .
CAR_2 CAL_2 Pd_1 114.3(5) .
OAS_2 CAR_2 OAT_2 123.6(6) .
OAS_2 CAR_2 CAL_2 125.2(6) .
OAT_2 CAR_2 CAL_2 111.2(6) .
CAR_2 OAT_2 CAU_2 114.7(5) .
OAT_2 CAU_2 HAU1_2 109.5 .
OAT_2 CAU_2 HAU2_2 109.5 .
HAU1_2 CAU_2 HAU2_2 109.5 .
OAT_2 CAU_2 HAU3_2 109.5 .
HAU1_2 CAU_2 HAU3_2 109.5 .
HAU2_2 CAU_2 HAU3_2 109.5 .
CAL_2 CAM_2 CAK_2 124.7(6) .
CAL_2 CAM_2 CAN_2 120.7(6) .
CAK_2 CAM_2 CAN_2 113.9(6) .
OAQ_2 CAN_2 OAO_2 122.8(7) .
OAQ_2 CAN_2 CAM_2 126.2(7) .
OAO_2 CAN_2 CAM_2 111.0(6) .
CAN_2 OAO_2 CAP_2 116.9(6) .
OAO_2 CAP_2 HAP1_2 109.5 .
OAO_2 CAP_2 HAP2_2 109.5 .
HAP1_2 CAP_2 HAP2_2 109.5 .
OAO_2 CAP_2 HAP3_2 109.5 .
HAP1_2 CAP_2 HAP3_2 109.5 .
HAP2_2 CAP_2 HAP3_2 109.5 .
Cl1A_3 CA_3 Cl2A_3 109.2(3) .
Cl1A_3 CA_3 H1A_3 109.8 .
Cl2A_3 CA_3 H1A_3 109.8 .
Cl1A_3 CA_3 H2A_3 109.8 .
Cl2A_3 CA_3 H2A_3 109.8 .
H1A_3 CA_3 H2A_3 108.3 .
Cl1A_3 Cl1A_3 CA_3 112.4(7) 3_465
Cl2B_3 CB_3 Cl1B_3 109.4(3) .
Cl2B_3 CB_3 H1B_3 109.8 .
Cl1B_3 CB_3 H1B_3 109.8 .
Cl2B_3 CB_3 H2B_3 109.8 .
Cl1B_3 CB_3 H2B_3 109.8 .
H1B_3 CB_3 H2B_3 108.2 .

loop_
_geom_bond_atom_site_label_1
_geom_bond_atom_site_label_2
_geom_bond_distance
_geom_bond_site_symmetry_2
Pd_1 CAL_2 1.993(7) .
Pd_1 NBK_2 2.131(5) .
Pd_1 I2_1 2.6103(10) .
Pd_1 I1_1 2.6275(11) .
CAG_2 CAA_2 1.494(11) .
CAG_2 HAG1_2 0.9800 .
CAG_2 HAG2_2 0.9800 .
CAG_2 HAG3_2 0.9800 .
CAA_2 CAF_2 1.380(12) .
CAA_2 CAB_2 1.397(11) .
CAB_2 CAC_2 1.401(12) .
CAB_2 HAB_2 0.9500 .
CAC_2 CAD_2 1.383(14) .
CAC_2 CAH_2 1.520(12) .
CAH_2 HAH1_2 0.9800 .
CAH_2 HAH2_2 0.9800 .
CAH_2 HAH3_2 0.9800 .
CAD_2 CAE_2 1.386(11) .
CAD_2 HAD_2 0.9500 .
CAE_2 CAF_2 1.408(10) .
CAE_2 CAI_2 1.490(13) .
CAI_2 HAI1_2 0.9800 .
CAI_2 HAI2_2 0.9800 .
CAI_2 HAI3_2 0.9800 .
CAF_2 NBE_2 1.465(9) .
NBE_2 CBD_2 1.369(8) .
NBE_2 CBF_2 1.381(9) .
CBF_2 CBG_2 1.355(11) .
CBF_2 HBF_2 0.9500 .
CBG_2 NBH_2 1.371(9) .
CBG_2 HBG_2 0.9500 .
NBH_2 CBD_2 1.344(9) .
NBH_2 CBO_2 1.488(8) .
CBO_2 CBJ_2 1.504(10) .
CBO_2 HBO1_2 0.9900 .
CBO_2 HBO2_2 0.9900 .
CBJ_2 NBK_2 1.347(8) .
CBJ_2 CBI_2 1.383(10) .
NBK_2 CBL_2 1.319(10) .
CBL_2 CBM_2 1.391(11) .
CBL_2 HBL_2 0.9500 .
CBM_2 CBN_2 1.383(10) .
CBM_2 HBM_2 0.9500 .
CBN_2 CBI_2 1.389(12) .
CBN_2 HBN_2 0.9500 .
CBI_2 HBI_2 0.9500 .
CBD_2 CAJ_2 1.458(10) .
CAJ_2 CAK_2 1.354(9) .
CAJ_2 CAZ_2 1.504(9) .
CAZ_2 OBC_2 1.201(9) .
CAZ_2 OBA_2 1.344(8) .
OBA_2 CBB_2 1.454(8) .
CBB_2 HBB1_2 0.9800 .
CBB_2 HBB2_2 0.9800 .
CBB_2 HBB3_2 0.9800 .
CAK_2 CAM_2 1.503(9) .
CAK_2 CAV_2 1.496(11) .
CAV_2 OAW_2 1.214(9) .
CAV_2 OAX_2 1.324(9) .
OAX_2 CAY_2 1.446(10) .
CAY_2 HAY1_2 0.9800 .
CAY_2 HAY2_2 0.9800 .
CAY_2 HAY3_2 0.9800 .
CAL_2 CAM_2 1.347(11) .
CAL_2 CAR_2 1.500(9) .
CAR_2 OAS_2 1.199(9) .
CAR_2 OAT_2 1.340(8) .
OAT_2 CAU_2 1.451(8) .
CAU_2 HAU1_2 0.9800 .
CAU_2 HAU2_2 0.9800 .
CAU_2 HAU3_2 0.9800 .
CAM_2 CAN_2 1.490(10) .
CAN_2 OAQ_2 1.215(8) .
CAN_2 OAO_2 1.333(9) .
OAO_2 CAP_2 1.446(9) .
CAP_2 HAP1_2 0.9800 .
CAP_2 HAP2_2 0.9800 .
CAP_2 HAP3_2 0.9800 .
CA_3 Cl1A_3 1.800(4) .
CA_3 Cl2A_3 1.801(4) .
CA_3 H1A_3 0.9900 .
CA_3 H2A_3 0.9900 .
Cl1A_3 Cl1A_3 1.707(10) 3_465
Cl1B_3 CB_3 1.803(4) .
CB_3 Cl2B_3 1.803(4) .
CB_3 H1B_3 0.9900 .
CB_3 H2B_3 0.9900 .

loop_
_geom_torsion_atom_site_label_1
_geom_torsion_atom_site_label_2
_geom_torsion_atom_site_label_3
_geom_torsion_atom_site_label_4
_geom_torsion
_geom_torsion_site_symmetry_4
CAF_2 CAA_2 CAB_2 CAC_2 -3.1(11) .
CAG_2 CAA_2 CAB_2 CAC_2 173.4(7) .
CAA_2 CAB_2 CAC_2 CAD_2 0.2(11) .
CAA_2 CAB_2 CAC_2 CAH_2 -176.4(8) .
CAB_2 CAC_2 CAD_2 CAE_2 1.4(12) .
CAH_2 CAC_2 CAD_2 CAE_2 178.0(8) .
CAC_2 CAD_2 CAE_2 CAF_2 -0.1(11) .
CAC_2 CAD_2 CAE_2 CAI_2 -175.8(7) .
CAB_2 CAA_2 CAF_2 CAE_2 4.6(11) .
CAG_2 CAA_2 CAF_2 CAE_2 -171.8(7) .
CAB_2 CAA_2 CAF_2 NBE_2 -178.1(6) .
CAG_2 CAA_2 CAF_2 NBE_2 5.5(11) .
CAD_2 CAE_2 CAF_2 CAA_2 -3.0(11) .
CAI_2 CAE_2 CAF_2 CAA_2 172.5(7) .
CAD_2 CAE_2 CAF_2 NBE_2 179.6(6) .
CAI_2 CAE_2 CAF_2 NBE_2 -4.9(10) .
CAA_2 CAF_2 NBE_2 CBD_2 73.6(9) .
CAE_2 CAF_2 NBE_2 CBD_2 -108.9(8) .
CAA_2 CAF_2 NBE_2 CBF_2 -101.1(8) .
CAE_2 CAF_2 NBE_2 CBF_2 76.3(9) .
CBD_2 NBE_2 CBF_2 CBG_2 0.5(8) .
CAF_2 NBE_2 CBF_2 CBG_2 175.9(6) .
NBE_2 CBF_2 CBG_2 NBH_2 -0.8(8) .
CBF_2 CBG_2 NBH_2 CBD_2 0.8(8) .
CBF_2 CBG_2 NBH_2 CBO_2 -175.0(6) .
CBD_2 NBH_2 CBO_2 CBJ_2 128.9(6) .
CBG_2 NBH_2 CBO_2 CBJ_2 -55.9(8) .
NBH_2 CBO_2 CBJ_2 NBK_2 -65.9(8) .
NBH_2 CBO_2 CBJ_2 CBI_2 118.1(7) .
CBI_2 CBJ_2 NBK_2 CBL_2 0.6(11) .
CBO_2 CBJ_2 NBK_2 CBL_2 -175.4(6) .
CBI_2 CBJ_2 NBK_2 Pd_1 -174.8(6) .
CBO_2 CBJ_2 NBK_2 Pd_1 9.2(9) .
CBJ_2 NBK_2 CBL_2 CBM_2 2.4(12) .
Pd_1 NBK_2 CBL_2 CBM_2 177.7(6) .
NBK_2 CBL_2 CBM_2 CBN_2 -4.3(13) .
CBL_2 CBM_2 CBN_2 CBI_2 3.1(14) .
NBK_2 CBJ_2 CBI_2 CBN_2 -1.6(12) .
CBO_2 CBJ_2 CBI_2 CBN_2 174.3(7) .
CBM_2 CBN_2 CBI_2 CBJ_2 -0.3(13) .
CBG_2 NBH_2 CBD_2 NBE_2 -0.5(7) .
CBO_2 NBH_2 CBD_2 NBE_2 175.4(5) .
CBG_2 NBH_2 CBD_2 CAJ_2 -171.0(6) .
CBO_2 NBH_2 CBD_2 CAJ_2 4.9(10) .
CBF_2 NBE_2 CBD_2 NBH_2 0.0(7) .
CAF_2 NBE_2 CBD_2 NBH_2 -175.5(6) .
CBF_2 NBE_2 CBD_2 CAJ_2 170.5(6) .
CAF_2 NBE_2 CBD_2 CAJ_2 -5.0(10) .
NBH_2 CBD_2 CAJ_2 CAK_2 -128.9(7) .
NBE_2 CBD_2 CAJ_2 CAK_2 62.4(10) .
NBH_2 CBD_2 CAJ_2 CAZ_2 51.6(9) .
NBE_2 CBD_2 CAJ_2 CAZ_2 -117.1(7) .
CAK_2 CAJ_2 CAZ_2 OBC_2 23.4(11) .
CBD_2 CAJ_2 CAZ_2 OBC_2 -157.0(7) .
CAK_2 CAJ_2 CAZ_2 OBA_2 -161.2(6) .
CBD_2 CAJ_2 CAZ_2 OBA_2 18.4(8) .
OBC_2 CAZ_2 OBA_2 CBB_2 0.3(10) .
CAJ_2 CAZ_2 OBA_2 CBB_2 -175.2(6) .
CBD_2 CAJ_2 CAK_2 CAM_2 16.9(11) .
CAZ_2 CAJ_2 CAK_2 CAM_2 -163.5(6) .
CBD_2 CAJ_2 CAK_2 CAV_2 -167.4(6) .
CAZ_2 CAJ_2 CAK_2 CAV_2 12.2(10) .
CAJ_2 CAK_2 CAV_2 OAW_2 -126.0(8) .
CAM_2 CAK_2 CAV_2 OAW_2 50.1(9) .
CAJ_2 CAK_2 CAV_2 OAX_2 54.5(9) .
CAM_2 CAK_2 CAV_2 OAX_2 -129.4(6) .
OAW_2 CAV_2 OAX_2 CAY_2 6.8(10) .
CAK_2 CAV_2 OAX_2 CAY_2 -173.7(6) .
CAM_2 CAL_2 CAR_2 OAS_2 78.9(10) .
Pd_1 CAL_2 CAR_2 OAS_2 -100.9(8) .
CAM_2 CAL_2 CAR_2 OAT_2 -104.4(7) .
Pd_1 CAL_2 CAR_2 OAT_2 75.8(7) .
OAS_2 CAR_2 OAT_2 CAU_2 -8.0(11) .
CAL_2 CAR_2 OAT_2 CAU_2 175.2(6) .
CAR_2 CAL_2 CAM_2 CAK_2 171.8(6) .
Pd_1 CAL_2 CAM_2 CAK_2 -8.3(10) .
CAR_2 CAL_2 CAM_2 CAN_2 1.5(9) .
Pd_1 CAL_2 CAM_2 CAN_2 -178.7(5) .
CAJ_2 CAK_2 CAM_2 CAL_2 46.9(10) .
CAV_2 CAK_2 CAM_2 CAL_2 -129.0(7) .
CAJ_2 CAK_2 CAM_2 CAN_2 -142.2(7) .
CAV_2 CAK_2 CAM_2 CAN_2 41.9(8) .
CAL_2 CAM_2 CAN_2 OAQ_2 14.2(12) .
CAK_2 CAM_2 CAN_2 OAQ_2 -157.1(8) .
CAL_2 CAM_2 CAN_2 OAO_2 -166.6(6) .
CAK_2 CAM_2 CAN_2 OAO_2 22.1(8) .
OAQ_2 CAN_2 OAO_2 CAP_2 2.4(11) .
CAM_2 CAN_2 OAO_2 CAP_2 -176.8(6) .
Cl2A_3 CA_3 Cl1A_3 Cl1A_3 -120.0(8) 3_465
